data_7036840
loop_
_publ_author_name
'Liu, Jian-Qiang'
'Li, X. F.'
'Gu, C. Y.'
'da Silva, J\'ulio C. S.'
'Barros, Amanda L.'
'J\'unior, Severino Alves'
'Li, B. H.'
'Ren, Fei'
'Batten, Stuart R.'
'Soares, Thereza A.'

_publ_section_title
;
 Combined Experimental and Simulation Study of Large Nanocage-based
 Metal-Organic Frameworks for Drug Delivery
;
_journal_issue 44
_journal_name_full 'Dalton Trans.'
_journal_page_first 19370
_journal_page_last 19382
_journal_paper_doi 10.1039/C5DT02171E
_journal_volume 44
_journal_year 2015
_chemical_formula_moiety '[Zn2 (C4 H9 N O) (C21 H9 N O8)], 1.75(C4 H9 N O)'
_chemical_formula_sum 'C32 H33.75 N3.75 O10.75 Zn2'
_chemical_formula_weight 773.62
_chemical_name_systematic ?
_space_group_crystal_system tetragonal
_space_group_IT_number 85
_space_group_name_Hall '-P 4a'
_space_group_name_H-M_alt 'P 4/n'
_symmetry_space_group_name_Hall '-P 4a'
_symmetry_space_group_name_H-M 'P 4/n :2'
_atom_sites_solution_hydrogens mixed
_audit_creation_method SHELXL-97
_audit_update_record
;
2015-10-08 deposited with the CCDC.
2015-10-09 downloaded from the CCDC.
;
_cell_angle_alpha 90
_cell_angle_beta 90
_cell_angle_gamma 90
_cell_formula_units_Z 8
_cell_length_a 27.4541(15)
_cell_length_b 27.4541
_cell_length_c 9.7375(5)
_cell_measurement_reflns_used 9925
_cell_measurement_temperature 100(2)
_cell_measurement_theta_max 26.4575
_cell_measurement_theta_min 2.2192
_cell_volume 7339.4(6)
_computing_structure_refinement 'SHELXL-2014/7 (Sheldrick, 2014)'
_diffrn_ambient_temperature 100(2)
_diffrn_measured_fraction_theta_full 0.997
_diffrn_measured_fraction_theta_max 0.998
_diffrn_measurement_device_type 'Bruker SMART APEX'
_diffrn_radiation_type MoK\a
_diffrn_radiation_wavelength 0.71073
_diffrn_reflns_av_R_equivalents 0.0651
_diffrn_reflns_av_unetI/netI 0.0394
_diffrn_reflns_laue_measured_fraction_full 0.997
_diffrn_reflns_laue_measured_fraction_max 0.998
_diffrn_reflns_limit_h_max 35
_diffrn_reflns_limit_h_min -35
_diffrn_reflns_limit_k_max 35
_diffrn_reflns_limit_k_min -34
_diffrn_reflns_limit_l_max 12
_diffrn_reflns_limit_l_min -12
_diffrn_reflns_number 69414
_diffrn_reflns_point_group_measured_fraction_full 0.997
_diffrn_reflns_point_group_measured_fraction_max 0.998
_diffrn_reflns_theta_full 25.242
_diffrn_reflns_theta_max 27.500
_diffrn_reflns_theta_min 2.219
_exptl_absorpt_coefficient_mu 1.366
_exptl_crystal_colour colorless
_exptl_crystal_density_diffrn 1.400
_exptl_crystal_description prism
_exptl_crystal_F_000 3184
_exptl_crystal_size_max 0.250
_exptl_crystal_size_mid 0.150
_exptl_crystal_size_min 0.100
_refine_diff_density_max 0.889
_refine_diff_density_min -0.952
_refine_diff_density_rms 0.096
_refine_ls_extinction_method none
_refine_ls_goodness_of_fit_ref 1.056
_refine_ls_hydrogen_treatment constr
_refine_ls_matrix_type full
_refine_ls_number_parameters 337
_refine_ls_number_reflns 8429
_refine_ls_number_restraints 61
_refine_ls_restrained_S_all 1.064
_refine_ls_R_factor_all 0.0775
_refine_ls_R_factor_gt 0.0586
_refine_ls_shift/su_max 0.001
_refine_ls_shift/su_mean 0.001
_refine_ls_structure_factor_coef Fsqd
_refine_ls_weighting_details 'w=1/[\s^2^(Fo^2^)+(0.0742P)^2^+11.1633P] where P=(Fo^2^+2Fc^2^)/3'
_refine_ls_weighting_scheme calc
_refine_ls_wR_factor_gt 0.1397
_refine_ls_wR_factor_ref 0.1499
_reflns_number_gt 6482
_reflns_number_total 8429
_reflns_threshold_expression 'I > 2\s(I)'
_cod_data_source_file c5dt02171e2.cif
_cod_data_source_block zn_sq
_cod_original_cell_volume 7339.4(9)
_cod_database_code 7036840
_shelx_estimated_absorpt_t_min 0.726
_shelx_estimated_absorpt_t_max 0.875

loop_
_space_group_symop_operation_xyz
'x, y, z'
'-x+1/2, -y+1/2, z'
'-y+1/2, x, z'
'y, -x+1/2, z'
'-x, -y, -z'
'x-1/2, y-1/2, -z'
'y-1/2, -x, -z'
'-y, x-1/2, -z'

loop_
_atom_site_label
_atom_site_type_symbol
_atom_site_fract_x
_atom_site_fract_y
_atom_site_fract_z
_atom_site_U_iso_or_equiv
_atom_site_adp_type
_atom_site_occupancy
_atom_site_site_symmetry_order
_atom_site_calc_flag
_atom_site_refinement_flags_posn
_atom_site_refinement_flags_adp
_atom_site_refinement_flags_occupancy
_atom_site_disorder_assembly
_atom_site_disorder_group
Zn1 Zn 0.43225(2) 0.03089(2) 0.94405(4) 0.02303(12) Uani 1 1 d . . . . .
Zn2 Zn 0.37540(2) 0.09299(2) 0.68999(4) 0.02840(12) Uani 1 1 d D . . . .
O1 O 0.42096(11) 0.10239(9) 0.9709(3) 0.0431(7) Uani 1 1 d . . . . .
O2 O 0.41239(11) 0.14464(10) 0.7763(3) 0.0438(7) Uani 1 1 d . . . . .
O3 O 0.42944(13) 0.32100(10) 0.7960(3) 0.0500(8) Uani 1 1 d . . . . .
O4 O 0.47712(11) 0.35525(9) 0.9551(3) 0.0429(7) Uani 1 1 d . . . . .
O5 O 0.56382(10) 0.01091(9) 1.2237(2) 0.0334(6) Uani 1 1 d . . . . .
O6 O 0.58741(12) -0.04095(10) 1.3870(3) 0.0456(7) Uani 1 1 d . . . . .
O7 O 0.56546(9) -0.00265(10) 1.8720(3) 0.0348(6) Uani 1 1 d . . . . .
O8 O 0.50612(9) 0.05031(10) 1.9206(2) 0.0329(6) Uani 1 1 d . . . . .
N1 N 0.50351(13) 0.17326(11) 1.3609(3) 0.0377(8) Uani 1 1 d . . . . .
C1 C 0.42470(14) 0.14060(14) 0.9015(4) 0.0339(8) Uani 1 1 d . . . . .
C2 C 0.44369(10) 0.18510(6) 0.9708(2) 0.0344(8) Uani 1 1 d G . . . .
C3 C 0.44253(10) 0.23001(8) 0.90493(18) 0.0342(8) Uani 1 1 d G . . . .
H3 H 0.4306 0.2324 0.8136 0.041 Uiso 1 1 calc R U . . .
C4 C 0.45886(10) 0.27147(6) 0.9727(2) 0.0348(9) Uani 1 1 d G . . . .
C5 C 0.47635(10) 0.26803(7) 1.1063(2) 0.0378(9) Uani 1 1 d G . . . .
H5 H 0.4875 0.2964 1.1526 0.045 Uiso 1 1 calc R U . . .
C6 C 0.47751(11) 0.22313(8) 1.17213(19) 0.0387(9) Uani 1 1 d G . . . .
C7 C 0.46118(11) 0.18166(6) 1.1044(2) 0.0397(9) Uani 1 1 d G . . . .
H7 H 0.4620 0.1510 1.1494 0.048 Uiso 1 1 calc R U . . .
C8 C 0.45547(15) 0.32035(13) 0.9030(4) 0.0346(9) Uani 1 1 d . . . . .
C9 C 0.49184(17) 0.21841(15) 1.3216(4) 0.0432(10) Uani 1 1 d . . . . .
C10 C 0.4908(2) 0.25720(17) 1.4115(5) 0.0654(16) Uani 1 1 d . . . . .
H10 H 0.4826 0.2890 1.3806 0.079 Uiso 1 1 calc R U . . .
C11 C 0.5022(3) 0.24859(18) 1.5487(5) 0.079(2) Uani 1 1 d . . . . .
H11 H 0.5016 0.2745 1.6134 0.095 Uiso 1 1 calc R U . . .
C12 C 0.5143(2) 0.20215(17) 1.5898(5) 0.0642(16) Uani 1 1 d . . . . .
H12 H 0.5222 0.1956 1.6830 0.077 Uiso 1 1 calc R U . . .
C13 C 0.51489(17) 0.16500(14) 1.4931(4) 0.0395(10) Uani 1 1 d . . . . .
C14 C 0.52674(10) 0.11298(6) 1.5284(2) 0.0326(8) Uani 1 1 d G . . . .
C15 C 0.52589(9) 0.09711(7) 1.66392(18) 0.0324(8) Uani 1 1 d G . . . .
H15 H 0.5155 0.1185 1.7347 0.039 Uiso 1 1 calc R U . . .
C16 C 0.54022(9) 0.04989(8) 1.69584(15) 0.0267(7) Uani 1 1 d G . . . .
C17 C 0.55539(9) 0.01854(6) 1.5922(2) 0.0273(7) Uani 1 1 d G . . . .
H17 H 0.5652 -0.0137 1.6140 0.033 Uiso 1 1 calc R U . . .
C18 C 0.55624(9) 0.03441(7) 1.45671(17) 0.0257(7) Uani 1 1 d G . . . .
C19 C 0.54192(10) 0.08164(8) 1.42479(15) 0.0317(8) Uani 1 1 d G . . . .
H19 H 0.5425 0.0925 1.3322 0.038 Uiso 1 1 calc R U . . .
C20 C 0.53641(13) 0.03121(13) 1.8412(3) 0.0258(7) Uani 1 1 d . . . . .
C21 C 0.57038(13) -0.00124(13) 1.3467(3) 0.0289(8) Uani 1 1 d . . . . .
O9 O 0.3358(4) 0.1197(5) 0.5390(9) 0.072(2) Uani 0.5 1 d D U P A 1
N2 N 0.3087(5) 0.1394(4) 0.3291(12) 0.120(2) Uani 0.5 1 d D U P A 1
C22 C 0.3447(4) 0.1249(3) 0.4141(10) 0.080(3) Uani 0.5 1 d D U P A 1
C23 C 0.3931(4) 0.1159(6) 0.3524(14) 0.143(5) Uani 0.5 1 d D U P A 1
H23A H 0.3916 0.1223 0.2534 0.215 Uiso 0.5 1 calc R U P A 1
H23B H 0.4172 0.1375 0.3948 0.215 Uiso 0.5 1 calc R U P A 1
H23C H 0.4025 0.0819 0.3679 0.215 Uiso 0.5 1 calc R U P A 1
C24 C 0.2597(4) 0.1487(7) 0.3841(15) 0.151(5) Uani 0.5 1 d D U P A 1
H24A H 0.2381 0.1589 0.3094 0.227 Uiso 0.5 1 calc R U P A 1
H24B H 0.2470 0.1189 0.4262 0.227 Uiso 0.5 1 calc R U P A 1
H24C H 0.2614 0.1746 0.4533 0.227 Uiso 0.5 1 calc R U P A 1
C25 C 0.3158(6) 0.1466(6) 0.1799(12) 0.149(6) Uani 0.5 1 d D U P A 1
H25A H 0.2851 0.1571 0.1381 0.223 Uiso 0.5 1 calc R U P A 1
H25B H 0.3408 0.1715 0.1648 0.223 Uiso 0.5 1 calc R U P A 1
H25C H 0.3263 0.1159 0.1381 0.223 Uiso 0.5 1 calc R U P A 1
O9' O 0.3502(4) 0.1221(5) 0.5213(9) 0.072(2) Uani 0.5 1 d D . P A 2
N2' N 0.3082(5) 0.1330(4) 0.3303(11) 0.120(2) Uani 0.5 1 d D . P A 2
C22' C 0.3115(4) 0.1321(3) 0.4678(10) 0.080(3) Uani 0.5 1 d D . P A 2
C23' C 0.2669(4) 0.1433(6) 0.5532(14) 0.143(5) Uani 0.5 1 d D . P A 2
H23D H 0.2393 0.1504 0.4924 0.215 Uiso 0.5 1 calc R U P A 2
H23E H 0.2590 0.1151 0.6109 0.215 Uiso 0.5 1 calc R U P A 2
H23F H 0.2734 0.1716 0.6117 0.215 Uiso 0.5 1 calc R U P A 2
C24' C 0.3500(5) 0.1222(7) 0.2435(12) 0.151(5) Uani 0.5 1 d D . P A 2
H24D H 0.3726 0.1494 0.2574 0.227 Uiso 0.5 1 d R U P A 2
H24E H 0.3392 0.1217 0.1475 0.227 Uiso 0.5 1 d R U P A 2
H24F H 0.3664 0.0915 0.2654 0.227 Uiso 0.5 1 d R U P A 2
C25' C 0.2619(5) 0.1451(6) 0.2624(14) 0.149(6) Uani 0.5 1 d D . P A 2
H25D H 0.2663 0.1440 0.1626 0.223 Uiso 0.5 1 calc R U P A 2
H25E H 0.2370 0.1214 0.2896 0.223 Uiso 0.5 1 calc R U P A 2
H25F H 0.2516 0.1778 0.2898 0.223 Uiso 0.5 1 calc R U P A 2

loop_
_atom_site_aniso_label
_atom_site_aniso_U_11
_atom_site_aniso_U_22
_atom_site_aniso_U_33
_atom_site_aniso_U_23
_atom_site_aniso_U_13
_atom_site_aniso_U_12
Zn1 0.0321(2) 0.0233(2) 0.01375(18) 0.00458(14) 0.00271(15) 0.00533(16)
Zn2 0.0301(2) 0.0323(2) 0.0228(2) 0.00371(17) 0.00267(16) 0.00400(17)
O1 0.0572(18) 0.0238(13) 0.0485(17) 0.0045(12) 0.0064(14) 0.0038(12)
O2 0.0623(19) 0.0327(15) 0.0363(16) 0.0023(12) -0.0004(14) -0.0073(13)
O3 0.089(2) 0.0265(14) 0.0346(16) 0.0066(12) -0.0250(15) 0.0010(14)
O4 0.0581(18) 0.0257(14) 0.0449(17) 0.0095(12) -0.0165(14) -0.0032(12)
O5 0.0457(16) 0.0375(15) 0.0169(12) -0.0013(10) 0.0023(11) 0.0042(12)
O6 0.071(2) 0.0351(15) 0.0305(14) 0.0050(12) 0.0150(14) 0.0225(14)
O7 0.0421(15) 0.0424(15) 0.0199(12) 0.0141(11) 0.0056(11) 0.0112(12)
O8 0.0397(15) 0.0414(15) 0.0176(12) 0.0002(10) 0.0072(10) -0.0002(12)
N1 0.059(2) 0.0298(17) 0.0244(15) 0.0060(13) -0.0034(15) 0.0083(15)
C1 0.0307(19) 0.030(2) 0.041(2) 0.0013(16) 0.0085(16) 0.0057(15)
C2 0.042(2) 0.0259(18) 0.035(2) 0.0016(15) -0.0016(17) 0.0049(16)
C3 0.047(2) 0.0282(19) 0.0273(18) 0.0042(15) -0.0048(16) 0.0026(17)
C4 0.051(2) 0.0239(18) 0.0290(19) 0.0073(14) -0.0050(17) 0.0020(16)
C5 0.055(3) 0.0273(19) 0.0310(19) 0.0028(15) -0.0064(18) 0.0028(17)
C6 0.057(3) 0.0285(19) 0.030(2) 0.0082(16) -0.0051(18) 0.0085(17)
C7 0.058(3) 0.0246(19) 0.036(2) 0.0083(16) -0.0035(19) 0.0048(18)
C8 0.049(2) 0.0251(19) 0.0301(19) 0.0056(15) -0.0009(17) 0.0020(17)
C9 0.066(3) 0.032(2) 0.032(2) 0.0053(16) -0.006(2) 0.0102(19)
C10 0.125(5) 0.033(2) 0.038(2) 0.0026(19) -0.010(3) 0.027(3)
C11 0.165(7) 0.040(3) 0.034(2) -0.005(2) -0.008(3) 0.028(3)
C12 0.124(5) 0.044(3) 0.025(2) 0.0007(19) -0.004(3) 0.021(3)
C13 0.067(3) 0.028(2) 0.0237(18) 0.0035(15) 0.0019(18) 0.0134(18)
C14 0.047(2) 0.0307(19) 0.0200(17) 0.0017(14) -0.0004(15) 0.0100(16)
C15 0.045(2) 0.034(2) 0.0179(16) 0.0040(14) 0.0033(15) 0.0080(16)
C16 0.0297(18) 0.0351(19) 0.0153(15) 0.0052(14) 0.0033(13) 0.0039(15)
C17 0.0358(19) 0.0263(18) 0.0196(16) 0.0051(13) 0.0026(14) 0.0071(14)
C18 0.0311(18) 0.0280(17) 0.0180(16) 0.0010(13) 0.0025(13) 0.0031(14)
C19 0.049(2) 0.035(2) 0.0114(15) 0.0066(13) -0.0001(14) 0.0051(17)
C20 0.0307(18) 0.0309(18) 0.0157(15) 0.0038(13) 0.0009(13) -0.0070(14)
C21 0.0344(19) 0.034(2) 0.0185(16) 0.0010(14) 0.0047(14) -0.0007(15)
O9 0.067(5) 0.105(3) 0.045(3) 0.023(2) -0.012(3) 0.021(4)
N2 0.146(6) 0.135(6) 0.081(4) 0.029(4) -0.034(4) 0.017(5)
C22 0.085(6) 0.089(5) 0.065(5) 0.027(4) 0.005(4) 0.013(5)
C23 0.144(10) 0.149(10) 0.137(10) 0.054(8) 0.060(8) 0.024(9)
C24 0.091(8) 0.226(14) 0.137(11) -0.008(11) 0.011(8) -0.007(9)
C25 0.175(12) 0.177(12) 0.094(9) 0.015(9) -0.057(8) 0.023(11)
O9' 0.067(5) 0.105(3) 0.045(3) 0.023(2) -0.012(3) 0.021(4)
N2' 0.146(6) 0.135(6) 0.081(4) 0.029(4) -0.034(4) 0.017(5)
C22' 0.085(6) 0.089(5) 0.065(5) 0.027(4) 0.005(4) 0.013(5)
C23' 0.144(10) 0.149(10) 0.137(10) 0.054(8) 0.060(8) 0.024(9)
C24' 0.091(8) 0.226(14) 0.137(11) -0.008(11) 0.011(8) -0.007(9)
C25' 0.175(12) 0.177(12) 0.094(9) 0.015(9) -0.057(8) 0.023(11)

loop_
_atom_type_symbol
_atom_type_description
_atom_type_scat_dispersion_real
_atom_type_scat_dispersion_imag
_atom_type_scat_source
C C 0.0033 0.0016 'International Tables Vol C Tables 4.2.6.8 and 6.1.1.4'
H H 0.0000 0.0000 'International Tables Vol C Tables 4.2.6.8 and 6.1.1.4'
N N 0.0061 0.0033 'International Tables Vol C Tables 4.2.6.8 and 6.1.1.4'
O O 0.0106 0.0060 'International Tables Vol C Tables 4.2.6.8 and 6.1.1.4'
Zn Zn 0.2839 1.4301 'International Tables Vol C Tables 4.2.6.8 and 6.1.1.4'

loop_
_geom_angle_atom_site_label_1
_geom_angle_atom_site_label_2
_geom_angle_atom_site_label_3
_geom_angle
_geom_angle_site_symmetry_1
_geom_angle_site_symmetry_3
O7 Zn1 O5 121.33(11) 5_658 5_657
O7 Zn1 O1 105.91(12) 5_658 .
O5 Zn1 O1 132.61(11) 5_657 .
O7 Zn1 O8 99.71(10) 5_658 1_554
O5 Zn1 O8 90.27(10) 5_657 1_554
O1 Zn1 O8 85.14(11) . 1_554
O7 Zn1 O4 86.81(11) 5_658 4
O5 Zn1 O4 92.05(12) 5_657 4
O1 Zn1 O4 86.62(12) . 4
O8 Zn1 O4 170.64(11) 1_554 4
O6 Zn2 O3 112.82(14) 5_657 4
O6 Zn2 O2 115.98(14) 5_657 .
O3 Zn2 O2 114.20(14) 4 .
O6 Zn2 O9' 99.5(4) 5_657 .
O3 Zn2 O9' 108.0(3) 4 .
O2 Zn2 O9' 104.5(5) . .
O6 Zn2 O9 106.2(4) 5_657 .
O3 Zn2 O9 95.3(3) 4 .
O2 Zn2 O9 109.9(5) . .
C1 O1 Zn1 137.5(3) . .
C1 O2 Zn2 119.5(3) . .
C8 O3 Zn2 129.5(3) . 3
C8 O4 Zn1 134.3(3) . 3
C21 O5 Zn1 128.2(2) . 5_657
C21 O6 Zn2 136.8(2) . 5_657
C20 O7 Zn1 122.1(2) . 5_658
C20 O8 Zn1 126.9(2) . 1_556
C9 N1 C13 119.1(3) . .
O1 C1 O2 124.7(4) . .
O1 C1 C2 118.2(3) . .
O2 C1 C2 117.1(3) . .
C3 C2 C7 120.0 . .
C3 C2 C1 120.7(2) . .
C7 C2 C1 119.3(2) . .
C2 C3 C4 120.0 . .
C5 C4 C3 120.0 . .
C5 C4 C8 120.2(2) . .
C3 C4 C8 119.7(2) . .
C4 C5 C6 120.0 . .
C7 C6 C5 120.0 . .
C7 C6 C9 118.1(2) . .
C5 C6 C9 121.7(2) . .
C6 C7 C2 120.0 . .
O4 C8 O3 126.9(3) . .
O4 C8 C4 118.4(3) . .
O3 C8 C4 114.8(3) . .
N1 C9 C10 122.6(4) . .
N1 C9 C6 114.7(3) . .
C10 C9 C6 122.7(3) . .
C9 C10 C11 118.3(4) . .
C12 C11 C10 119.3(4) . .
C11 C12 C13 119.1(4) . .
N1 C13 C12 121.5(4) . .
N1 C13 C14 115.4(3) . .
C12 C13 C14 123.0(3) . .
C15 C14 C19 120.0 . .
C15 C14 C13 120.72(19) . .
C19 C14 C13 119.1(2) . .
C14 C15 C16 120.0 . .
C17 C16 C15 120.0 . .
C17 C16 C20 119.42(18) . .
C15 C16 C20 120.47(18) . .
C16 C17 C18 120.0 . .
C17 C18 C19 120.0 . .
C17 C18 C21 118.50(19) . .
C19 C18 C21 121.43(19) . .
C18 C19 C14 120.0 . .
O8 C20 O7 125.7(3) . .
O8 C20 C16 118.9(3) . .
O7 C20 C16 115.4(3) . .
O6 C21 O5 125.8(3) . .
O6 C21 C18 116.2(3) . .
O5 C21 C18 118.0(3) . .
C22 O9 Zn2 131.5(7) . .
C22 N2 C24 119.8(10) . .
C22 N2 C25 123.0(11) . .
C24 N2 C25 117.2(8) . .
O9 C22 N2 119.3(10) . .
O9 C22 C23 123.5(8) . .
N2 C22 C23 117.3(10) . .
C22' O9' Zn2 139.7(7) . .
C22' N2' C24' 121.4(10) . .
C22' N2' C25' 120.8(11) . .
C24' N2' C25' 117.8(8) . .
O9' C22' N2' 119.5(10) . .
O9' C22' C23' 121.3(8) . .
N2' C22' C23' 119.3(10) . .

loop_
_geom_bond_atom_site_label_1
_geom_bond_atom_site_label_2
_geom_bond_distance
_geom_bond_site_symmetry_2
Zn1 O7 1.953(2) 5_658
Zn1 O5 1.999(2) 5_657
Zn1 O1 2.004(3) .
Zn1 O8 2.110(3) 1_554
Zn1 O4 2.128(3) 4
Zn2 O6 1.909(3) 5_657
Zn2 O3 1.917(3) 4
Zn2 O2 1.936(3) .
Zn2 O9' 1.953(6) .
Zn2 O9 1.969(6) .
O1 C1 1.252(5) .
O2 C1 1.270(5) .
O3 C8 1.263(5) .
O3 Zn2 1.917(3) 3
O4 C8 1.237(5) .
O4 Zn1 2.128(3) 3
O5 C21 1.256(4) .
O5 Zn1 1.999(2) 5_657
O6 C21 1.250(4) .
O6 Zn2 1.909(3) 5_657
O7 C20 1.261(4) .
O7 Zn1 1.953(2) 5_658
O8 C20 1.251(4) .
O8 Zn1 2.110(3) 1_556
N1 C9 1.336(5) .
N1 C13 1.344(5) .
C1 C2 1.490(4) .
C2 C3 1.3900 .
C2 C7 1.3900 .
C3 C4 1.3900 .
C4 C5 1.3900 .
C4 C8 1.507(4) .
C5 C6 1.3900 .
C6 C7 1.3900 .
C6 C9 1.513(4) .
C9 C10 1.379(6) .
C10 C11 1.392(6) .
C11 C12 1.377(7) .
C12 C13 1.388(6) .
C13 C14 1.504(4) .
C14 C15 1.3900 .
C14 C19 1.3900 .
C15 C16 1.3900 .
C16 C17 1.3900 .
C16 C20 1.509(3) .
C17 C18 1.3900 .
C18 C19 1.3900 .
C18 C21 1.502(4) .
O9 C22 1.248(8) .
N2 C22 1.350(9) .
N2 C24 1.468(9) .
N2 C25 1.478(9) .
C22 C23 1.479(8) .
O9' C22' 1.215(8) .
N2' C22' 1.342(9) .
N2' C24' 1.456(9) .
N2' C25' 1.469(9) .
C22' C23' 1.513(8) .
